data_4026352
loop_
_publ_author_name
'Gilles Ulrich'
'S\'ebastien Goeb'
'Antoinette De Nicola'
'Pascal Retailleau'
'Raymond Ziessel'

_publ_contact_author_address
;
Laboratoire de Chimie
Universit\'e Louis Pasteur, d'Electronique et de Photonique Moleculaires
ECPM, 1 rue Blaise Pascal
Strasbourg
F-67008
FRANCE
;
_publ_contact_author_email ZIESSEL@CHIMIE.U-STRASBG.FR
_publ_contact_author_fax 0390241232
_publ_contact_author_name 'Raymond Ziessel'
_publ_contact_author_phone 0390241593
_publ_section_title
;
 Chemistry at Boron: Synthesis and Properties of Red to Near-IR
 Fluorescent Dyes Based on Boron-Substituted Diisoindolomethene Frameworks
;
_journal_name_full 'Journal of Organic Chemistry'
_journal_page_first 4489
_journal_page_last 4505
_journal_paper_doi 10.1021/jo200246q
_journal_volume 76
_journal_year 2011
_chemical_formula_moiety 'C49 H41 B N2 O2 S2'
_chemical_formula_sum 'C49 H41 B N2 O2 S2'
_chemical_formula_weight 764.77
_chemical_name_systematic
; 
 ? 
;
_space_group_IT_number 2
_symmetry_cell_setting triclinic
_symmetry_space_group_name_Hall '-P 1'
_symmetry_space_group_name_H-M 'P -1'
_atom_sites_solution_hydrogens difmap
_atom_sites_solution_primary direct
_atom_sites_solution_secondary difmap
_audit_creation_date 01-01-05
_audit_creation_method SHELXL-97
_cell_angle_alpha 67.988(3)
_cell_angle_beta 67.773(4)
_cell_angle_gamma 67.228(4)
_cell_formula_units_Z 2
_cell_length_a 12.2879(7)
_cell_length_b 13.5015(10)
_cell_length_c 14.9489(12)
_cell_measurement_reflns_used 3523
_cell_measurement_temperature 293(2)
_cell_measurement_theta_max 19.980
_cell_measurement_theta_min 0.998
_cell_volume 2039.7(3)
_computing_cell_refinement 'DENZO (Otwinowski & Minor, 1997) COLLECT (Hooft, 1998)'
_computing_data_collection 'DENZO (Otwinowski & Minor, 1997) COLLECT (Hooft, 1998)'
_computing_data_reduction 'HKL package (Otwinowski & Minor, 1997)'
_computing_molecular_graphics 'PLATON (Spek, 1980-2004)'
_computing_publication_material 'SHELXL-97 (Sheldrick, 1997)'
_computing_structure_refinement 'SHELXL-97 (Sheldrick, 1997)'
_computing_structure_solution 'SHELXS-97 (Sheldrick, 1990)'
_diffrn_ambient_temperature 293(2)
_diffrn_measured_fraction_theta_full .994
_diffrn_measured_fraction_theta_max .994
_diffrn_measurement_device_type 'Nonius kappa-CCD diffractometer'
_diffrn_measurement_method 'phi and omega scans'
_diffrn_radiation_monochromator graphite
_diffrn_radiation_source 'fine-focus sealed tube'
_diffrn_radiation_type MoK\a
_diffrn_radiation_wavelength 0.71073
_diffrn_reflns_av_R_equivalents 0.0246
_diffrn_reflns_av_sigmaI/netI 0.0487
_diffrn_reflns_limit_h_max 11
_diffrn_reflns_limit_h_min -11
_diffrn_reflns_limit_k_max 13
_diffrn_reflns_limit_k_min -13
_diffrn_reflns_limit_l_max 14
_diffrn_reflns_limit_l_min -14
_diffrn_reflns_number 12015
_diffrn_reflns_theta_full 20.09
_diffrn_reflns_theta_max 20.09
_diffrn_reflns_theta_min 1.96
_exptl_absorpt_coefficient_mu 0.173
_exptl_absorpt_correction_type none
_exptl_crystal_colour blue
_exptl_crystal_density_diffrn 1.245
_exptl_crystal_description prism
_exptl_crystal_F_000 804
_exptl_crystal_size_max 0.30
_exptl_crystal_size_mid 0.20
_exptl_crystal_size_min 0.10
_refine_diff_density_max .210
_refine_diff_density_min -.242
_refine_diff_density_rms .032
_refine_ls_extinction_method none
_refine_ls_goodness_of_fit_ref 1.029
_refine_ls_hydrogen_treatment constr
_refine_ls_matrix_type full
_refine_ls_number_parameters 509
_refine_ls_number_reflns 3833
_refine_ls_number_restraints 0
_refine_ls_restrained_S_all 1.029
_refine_ls_R_factor_all 0.0668
_refine_ls_R_factor_gt 0.0439
_refine_ls_shift/su_max 0.003
_refine_ls_shift/su_mean 0.000
_refine_ls_structure_factor_coef Fsqd
_refine_ls_weighting_details 'calc w=1/[\s^2^(Fo^2^)+(0.0526P)^2^+0.8052P] where P=(Fo^2^+2Fc^2^)/3'
_refine_ls_weighting_scheme calc
_refine_ls_wR_factor_gt 0.1043
_refine_ls_wR_factor_ref 0.1170
_reflns_number_gt 2882
_reflns_number_total 3833
_reflns_threshold_expression >2sigma(I)
_cod_data_source_file jo200246q_si_002.cif
_cod_data_source_block sg196f1
_cod_database_code 4026352

loop_
_symmetry_equiv_pos_as_xyz
'x, y, z'
'-x, -y, -z'

loop_
_atom_site_label
_atom_site_type_symbol
_atom_site_fract_x
_atom_site_fract_y
_atom_site_fract_z
_atom_site_U_iso_or_equiv
_atom_site_adp_type
_atom_site_occupancy
_atom_site_symmetry_multiplicity
_atom_site_calc_flag
_atom_site_refinement_flags
B B 0.1602(4) 0.1180(3) 0.2988(3) 0.0535(11) Uani 1 1 d .
N1 N 0.1004(2) 0.1609(2) 0.3970(2) 0.0498(7) Uani 1 1 d .
C1 C -0.0207(3) 0.1671(3) 0.4558(3) 0.0520(9) Uani 1 1 d .
C2 C -0.0486(3) 0.2272(3) 0.5255(3) 0.0532(9) Uani 1 1 d .
C3 C 0.0556(3) 0.2587(3) 0.5076(3) 0.0517(9) Uani 1 1 d .
C4 C 0.1469(3) 0.2163(3) 0.4271(2) 0.0500(9) Uani 1 1 d .
C10 C -0.1539(3) 0.2566(3) 0.6029(3) 0.0624(10) Uani 1 1 d .
H10 H -0.2239 0.2365 0.6160 0.075 Uiso 1 1 calc R
C11 C -0.1503(3) 0.3154(3) 0.6579(3) 0.0687(11) Uani 1 1 d .
H11 H -0.2196 0.3363 0.7086 0.082 Uiso 1 1 calc R
C12 C -0.0449(4) 0.3456(3) 0.6404(3) 0.0641(10) Uani 1 1 d .
C13 C 0.0590(3) 0.3176(3) 0.5658(3) 0.0597(10) Uani 1 1 d .
H13 H 0.1289 0.3370 0.5543 0.072 Uiso 1 1 calc R
O1 O -0.0558(2) 0.4008(2) 0.7055(2) 0.0819(8) Uani 1 1 d .
C18 C 0.0387(4) 0.4511(4) 0.6808(4) 0.0960(14) Uani 1 1 d .
H18A H 0.1143 0.3940 0.6863 0.144 Uiso 1 1 calc R
H18B H 0.0165 0.4950 0.7261 0.144 Uiso 1 1 calc R
H18C H 0.0486 0.4980 0.6133 0.144 Uiso 1 1 calc R
N2 N 0.0643(2) 0.0695(2) 0.2912(2) 0.0518(7) Uani 1 1 d .
C5 C 0.0797(3) 0.0152(3) 0.2247(3) 0.0543(9) Uani 1 1 d .
C6 C -0.0297(3) -0.0172(3) 0.2504(3) 0.0565(10) Uani 1 1 d .
C7 C -0.1101(3) 0.0198(3) 0.3344(3) 0.0532(9) Uani 1 1 d .
C8 C -0.0514(3) 0.0738(3) 0.3600(3) 0.0519(9) Uani 1 1 d .
C9 C -0.0908(3) 0.1226(3) 0.4368(3) 0.0552(10) Uani 1 1 d .
H9 H -0.1699 0.1259 0.4786 0.066 Uiso 1 1 calc R
C14 C -0.2262(3) 0.0011(3) 0.3768(3) 0.0664(11) Uani 1 1 d .
H14 H -0.2805 0.0258 0.4325 0.080 Uiso 1 1 calc R
C15 C -0.2576(4) -0.0541(3) 0.3346(4) 0.0752(12) Uani 1 1 d .
H15 H -0.3338 -0.0677 0.3625 0.090 Uiso 1 1 calc R
C16 C -0.1771(4) -0.0907(3) 0.2501(4) 0.0733(11) Uani 1 1 d .
C17 C -0.0638(4) -0.0725(3) 0.2063(3) 0.0677(11) Uani 1 1 d .
H17 H -0.0114 -0.0959 0.1495 0.081 Uiso 1 1 calc R
O2 O -0.2200(3) -0.1469(3) 0.2171(3) 0.0982(9) Uani 1 1 d .
C19 C -0.1411(5) -0.1903(4) 0.1348(4) 0.1117(17) Uani 1 1 d .
H19A H -0.1797 -0.2311 0.1216 0.168 Uiso 1 1 calc R
H19B H -0.0656 -0.2391 0.1501 0.168 Uiso 1 1 calc R
H19C H -0.1245 -0.1301 0.0767 0.168 Uiso 1 1 calc R
S1 S 0.27574(9) 0.36952(8) 0.34668(8) 0.0697(3) Uani 1 1 d .
C1B C 0.2677(3) 0.2349(3) 0.3814(2) 0.0521(9) Uani 1 1 d .
C2B C 0.3830(3) 0.1644(3) 0.3624(3) 0.0655(11) Uani 1 1 d .
H2B H 0.3993 0.0878 0.3757 0.079 Uiso 1 1 calc R
C3B C 0.4759(3) 0.2192(4) 0.3204(3) 0.0722(11) Uani 1 1 d .
H3B H 0.5591 0.1816 0.3038 0.087 Uiso 1 1 calc R
C4B C 0.4331(3) 0.3299(4) 0.3066(3) 0.0690(11) Uani 1 1 d .
C5B C 0.5023(4) 0.4159(4) 0.2607(4) 0.0979(15) Uani 1 1 d .
H5BA H 0.4753 0.4618 0.3061 0.117 Uiso 1 1 calc R
H5BB H 0.5889 0.3779 0.2542 0.117 Uiso 1 1 calc R
C6B C 0.4869(5) 0.4898(5) 0.1605(4) 0.129(2) Uani 1 1 d .
H6BA H 0.5369 0.5395 0.1348 0.194 Uiso 1 1 calc R
H6BB H 0.4024 0.5324 0.1670 0.194 Uiso 1 1 calc R
H6BC H 0.5114 0.4451 0.1153 0.194 Uiso 1 1 calc R
S2 S 0.22633(12) -0.11539(10) 0.09395(10) 0.1051(5) Uani 1 1 d .
C1C C 0.1858(3) -0.0029(3) 0.1398(3) 0.0589(10) Uani 1 1 d .
C2C C 0.2634(4) 0.0596(4) 0.0798(3) 0.0792(12) Uani 1 1 d .
H2C H 0.2584 0.1248 0.0908 0.095 Uiso 1 1 calc R
C3C C 0.3516(4) 0.0187(4) 0.0000(3) 0.0866(13) Uani 1 1 d .
H3C H 0.4102 0.0540 -0.0462 0.104 Uiso 1 1 calc R
C4C C 0.3443(4) -0.0745(4) -0.0038(3) 0.0852(13) Uani 1 1 d .
C5C C 0.4201(5) -0.1386(5) -0.0825(4) 0.132(2) Uani 1 1 d .
H5C1 H 0.3650 -0.1461 -0.1104 0.159 Uiso 1 1 calc R
H5C2 H 0.4718 -0.0954 -0.1365 0.159 Uiso 1 1 calc R
C6C C 0.4941(6) -0.2442(6) -0.0470(5) 0.174(3) Uani 1 1 d .
H6C1 H 0.5390 -0.2790 -0.1009 0.261 Uiso 1 1 calc R
H6C2 H 0.4437 -0.2887 0.0051 0.261 Uiso 1 1 calc R
H6C3 H 0.5505 -0.2379 -0.0206 0.261 Uiso 1 1 calc R
C1' C 0.2786(3) 0.0158(3) 0.3082(3) 0.0535(10) Uani 1 1 d .
C2' C 0.3593(3) -0.0690(3) 0.3194(3) 0.0562(10) Uani 1 1 d .
C3' C 0.4503(3) -0.1765(3) 0.3353(3) 0.0547(10) Uani 1 1 d .
C4' C 0.4906(4) -0.2234(4) 0.4210(3) 0.0736(11) Uani 1 1 d .
H4' H 0.4644 -0.1826 0.4673 0.088 Uiso 1 1 calc R
C5' C 0.5689(4) -0.3297(4) 0.4386(4) 0.0878(13) Uani 1 1 d .
H5' H 0.5952 -0.3586 0.4964 0.105 Uiso 1 1 calc R
C6' C 0.6092(3) -0.3941(4) 0.3744(4) 0.0795(13) Uani 1 1 d .
C7' C 0.5729(4) -0.3467(4) 0.2873(4) 0.0799(13) Uani 1 1 d .
H7' H 0.6018 -0.3873 0.2404 0.096 Uiso 1 1 calc R
C8' C 0.4940(3) -0.2397(3) 0.2682(3) 0.0658(10) Uani 1 1 d .
H8' H 0.4701 -0.2101 0.2091 0.079 Uiso 1 1 calc R
C9' C 0.6859(4) -0.5142(3) 0.3992(4) 0.1191(19) Uani 1 1 d .
H9'A H 0.7482 -0.5301 0.3398 0.179 Uiso 1 1 calc R
H9'B H 0.6344 -0.5624 0.4239 0.179 Uiso 1 1 calc R
H9'C H 0.7237 -0.5263 0.4495 0.179 Uiso 1 1 calc R
C1" C 0.1743(3) 0.2259(3) 0.2096(3) 0.0590(10) Uani 1 1 d .
C2" C 0.1765(3) 0.3128(3) 0.1468(3) 0.0631(10) Uani 1 1 d .
C3" C 0.1769(3) 0.4181(3) 0.0698(3) 0.0598(10) Uani 1 1 d .
C4" C 0.1898(3) 0.5052(4) 0.0881(3) 0.0774(12) Uani 1 1 d .
H4" H 0.2032 0.4948 0.1486 0.093 Uiso 1 1 calc R
C5" C 0.1829(4) 0.6074(4) 0.0181(5) 0.0988(15) Uani 1 1 d .
H5" H 0.1925 0.6646 0.0322 0.119 Uiso 1 1 calc R
C6" C 0.1625(4) 0.6265(4) -0.0712(5) 0.0994(17) Uani 1 1 d .
C7" C 0.1532(4) 0.5391(5) -0.0912(4) 0.1043(16) Uani 1 1 d .
H7" H 0.1419 0.5498 -0.1526 0.125 Uiso 1 1 calc R
C8" C 0.1604(4) 0.4357(4) -0.0223(4) 0.0894(13) Uani 1 1 d .
H8" H 0.1540 0.3779 -0.0378 0.107 Uiso 1 1 calc R
C9" C 0.1480(5) 0.7404(4) -0.1454(5) 0.167(3) Uani 1 1 d .
H9"1 H 0.1344 0.7377 -0.2035 0.250 Uiso 1 1 calc R
H9"2 H 0.2212 0.7622 -0.1649 0.250 Uiso 1 1 calc R
H9"3 H 0.0793 0.7935 -0.1148 0.250 Uiso 1 1 calc R

loop_
_atom_site_aniso_label
_atom_site_aniso_U_11
_atom_site_aniso_U_22
_atom_site_aniso_U_33
_atom_site_aniso_U_23
_atom_site_aniso_U_13
_atom_site_aniso_U_12
B 0.059(3) 0.050(3) 0.051(3) -0.011(2) -0.012(2) -0.020(2)
N1 0.0558(19) 0.0414(17) 0.0453(19) -0.0061(14) -0.0133(16) -0.0127(14)
C1 0.048(2) 0.046(2) 0.046(2) -0.0023(19) -0.0079(19) -0.0113(17)
C2 0.054(2) 0.046(2) 0.046(2) -0.0078(19) -0.011(2) -0.0088(18)
C3 0.055(2) 0.047(2) 0.047(2) -0.010(2) -0.0154(19) -0.0083(18)
C4 0.054(2) 0.044(2) 0.042(2) -0.0043(18) -0.0130(19) -0.0110(18)
C10 0.060(2) 0.057(2) 0.062(3) -0.014(2) -0.014(2) -0.0139(19)
C11 0.060(3) 0.069(3) 0.059(3) -0.020(2) -0.008(2) -0.005(2)
C12 0.070(3) 0.059(3) 0.061(3) -0.023(2) -0.025(2) -0.003(2)
C13 0.057(2) 0.058(2) 0.057(3) -0.016(2) -0.015(2) -0.0089(19)
O1 0.0741(18) 0.098(2) 0.079(2) -0.0487(18) -0.0145(15) -0.0124(16)
C18 0.095(3) 0.111(4) 0.102(4) -0.056(3) -0.028(3) -0.021(3)
N2 0.0556(19) 0.0459(18) 0.0464(19) -0.0053(15) -0.0131(16) -0.0146(14)
C5 0.062(3) 0.050(2) 0.048(2) -0.008(2) -0.019(2) -0.0144(19)
C6 0.063(2) 0.044(2) 0.057(3) -0.004(2) -0.022(2) -0.0124(19)
C7 0.058(2) 0.041(2) 0.057(3) -0.0004(19) -0.023(2) -0.0160(19)
C8 0.054(2) 0.041(2) 0.048(2) -0.0030(19) -0.011(2) -0.0120(17)
C9 0.047(2) 0.051(2) 0.054(3) -0.003(2) -0.0099(19) -0.0151(18)
C14 0.065(3) 0.053(2) 0.073(3) -0.005(2) -0.021(2) -0.017(2)
C15 0.067(3) 0.064(3) 0.094(4) -0.005(3) -0.034(3) -0.022(2)
C16 0.080(3) 0.061(3) 0.093(4) -0.012(3) -0.044(3) -0.022(2)
C17 0.075(3) 0.059(3) 0.075(3) -0.018(2) -0.031(2) -0.014(2)
O2 0.099(2) 0.098(2) 0.127(3) -0.037(2) -0.048(2) -0.0342(18)
C19 0.128(4) 0.107(4) 0.140(5) -0.053(4) -0.063(4) -0.029(3)
S1 0.0693(6) 0.0568(7) 0.0812(8) -0.0140(5) -0.0218(5) -0.0194(5)
C1B 0.054(2) 0.049(2) 0.050(2) -0.0114(18) -0.0156(18) -0.0108(19)
C2B 0.065(3) 0.060(3) 0.073(3) -0.022(2) -0.017(2) -0.018(2)
C3B 0.055(2) 0.083(3) 0.083(3) -0.032(3) -0.015(2) -0.018(2)
C4B 0.068(2) 0.077(3) 0.071(3) -0.018(2) -0.017(2) -0.033(2)
C5B 0.101(3) 0.100(4) 0.107(4) -0.017(3) -0.023(3) -0.058(3)
C6B 0.146(5) 0.132(5) 0.107(5) 0.011(4) -0.022(4) -0.091(4)
S2 0.1215(10) 0.0834(9) 0.1019(10) -0.0469(8) 0.0083(8) -0.0369(7)
C1C 0.063(2) 0.058(2) 0.057(3) -0.013(2) -0.022(2) -0.015(2)
C2C 0.079(3) 0.091(3) 0.074(3) -0.042(3) -0.001(3) -0.031(3)
C3C 0.081(3) 0.107(4) 0.078(3) -0.038(3) -0.005(3) -0.037(3)
C4C 0.078(3) 0.096(4) 0.071(3) -0.042(3) 0.002(2) -0.016(3)
C5C 0.136(5) 0.130(5) 0.117(5) -0.064(4) -0.010(4) -0.016(4)
C6C 0.164(6) 0.148(6) 0.152(6) -0.068(5) -0.022(5) 0.022(5)
C1' 0.055(2) 0.052(3) 0.052(2) -0.013(2) -0.0100(19) -0.020(2)
C2' 0.054(2) 0.058(3) 0.062(3) -0.019(2) -0.011(2) -0.022(2)
C3' 0.050(2) 0.053(3) 0.061(3) -0.014(2) -0.012(2) -0.017(2)
C4' 0.074(3) 0.079(3) 0.071(3) -0.028(3) -0.025(2) -0.011(2)
C5' 0.081(3) 0.087(4) 0.085(4) -0.008(3) -0.045(3) -0.007(3)
C6' 0.058(3) 0.066(3) 0.108(4) -0.019(3) -0.024(3) -0.013(2)
C7' 0.076(3) 0.065(3) 0.105(4) -0.041(3) -0.019(3) -0.014(2)
C8' 0.071(3) 0.062(3) 0.067(3) -0.019(2) -0.025(2) -0.013(2)
C9' 0.089(3) 0.064(3) 0.180(6) -0.013(3) -0.048(3) -0.007(3)
C1" 0.065(2) 0.057(3) 0.053(3) -0.013(2) -0.0087(19) -0.023(2)
C2" 0.064(2) 0.062(3) 0.060(3) -0.018(3) -0.010(2) -0.019(2)
C3" 0.064(2) 0.050(3) 0.052(3) -0.005(2) -0.0083(19) -0.0174(19)
C4" 0.091(3) 0.068(3) 0.070(3) -0.011(3) -0.018(2) -0.030(2)
C5" 0.103(4) 0.068(4) 0.104(4) -0.002(3) -0.015(3) -0.034(3)
C6" 0.077(3) 0.078(4) 0.094(5) 0.012(4) -0.012(3) -0.017(3)
C7" 0.105(4) 0.123(5) 0.058(3) 0.015(4) -0.031(3) -0.035(3)
C8" 0.120(4) 0.088(4) 0.055(3) -0.010(3) -0.025(3) -0.033(3)
C9" 0.137(5) 0.093(4) 0.158(6) 0.068(4) -0.037(4) -0.021(3)

loop_
_atom_type_symbol
_atom_type_description
_atom_type_scat_dispersion_real
_atom_type_scat_dispersion_imag
_atom_type_scat_source
C C .0033 .0016 'International Tables Vol C Tables 4.2.6.8 and 6.1.1.4'
H H .0000 .0000 'International Tables Vol C Tables 4.2.6.8 and 6.1.1.4'
N N .0061 .0033 'International Tables Vol C Tables 4.2.6.8 and 6.1.1.4'
O O .0106 .0060 'International Tables Vol C Tables 4.2.6.8 and 6.1.1.4'
S S .1246 .1234 'International Tables Vol C Tables 4.2.6.8 and 6.1.1.4'
B B .0013 .0007 'International Tables Vol C Tables 4.2.6.8 and 6.1.1.4'

loop_
_geom_angle_atom_site_label_1
_geom_angle_atom_site_label_2
_geom_angle_atom_site_label_3
_geom_angle
C1' B C1" 118.1(3)
C1' B N1 111.1(3)
C1" B N1 104.7(3)
C1' B N2 105.3(3)
C1" B N2 109.9(3)
N1 B N2 107.5(3)
C4 N1 C1 108.5(3)
C4 N1 B 126.5(3)
C1 N1 B 123.9(3)
C9 C1 N1 120.1(3)
C9 C1 C2 131.8(3)
N1 C1 C2 108.0(3)
C3 C2 C10 119.6(3)
C3 C2 C1 107.5(3)
C10 C2 C1 132.9(3)
C13 C3 C2 121.9(3)
C13 C3 C4 131.2(3)
C2 C3 C4 106.9(3)
N1 C4 C3 109.0(3)
N1 C4 C1B 126.0(3)
C3 C4 C1B 124.9(3)
C11 C10 C2 118.1(3)
C11 C10 H10 120.9
C2 C10 H10 120.9
C10 C11 C12 122.0(3)
C10 C11 H11 119.0
C12 C11 H11 119.0
C13 C12 O1 124.7(4)
C13 C12 C11 121.1(4)
O1 C12 C11 114.2(3)
C12 C13 C3 117.4(3)
C12 C13 H13 121.3
C3 C13 H13 121.3
C12 O1 C18 116.6(3)
O1 C18 H18A 109.5
O1 C18 H18B 109.5
H18A C18 H18B 109.5
O1 C18 H18C 109.5
H18A C18 H18C 109.5
H18B C18 H18C 109.5
C5 N2 C8 109.1(3)
C5 N2 B 128.5(3)
C8 N2 B 122.3(3)
N2 C5 C6 108.4(3)
N2 C5 C1C 125.9(3)
C6 C5 C1C 125.6(3)
C7 C6 C17 120.8(3)
C7 C6 C5 106.9(3)
C17 C6 C5 132.3(4)
C6 C7 C14 120.2(3)
C6 C7 C8 107.8(3)
C14 C7 C8 132.1(4)
C9 C8 N2 121.7(3)
C9 C8 C7 130.5(3)
N2 C8 C7 107.8(3)
C8 C9 C1 124.1(3)
C8 C9 H9 117.9
C1 C9 H9 117.9
C15 C14 C7 118.6(4)
C15 C14 H14 120.7
C7 C14 H14 120.7
C14 C15 C16 121.2(4)
C14 C15 H15 119.4
C16 C15 H15 119.4
C17 C16 O2 123.7(4)
C17 C16 C15 121.6(4)
O2 C16 C15 114.7(4)
C16 C17 C6 117.6(4)
C16 C17 H17 121.2
C6 C17 H17 121.2
C16 O2 C19 117.6(4)
O2 C19 H19A 109.5
O2 C19 H19B 109.5
H19A C19 H19B 109.5
O2 C19 H19C 109.5
H19A C19 H19C 109.5
H19B C19 H19C 109.5
C4B S1 C1B 93.15(18)
C2B C1B C4 132.6(3)
C2B C1B S1 109.4(3)
C4 C1B S1 118.0(2)
C1B C2B C3B 113.4(3)
C1B C2B H2B 123.3
C3B C2B H2B 123.3
C4B C3B C2B 114.0(3)
C4B C3B H3B 123.0
C2B C3B H3B 123.0
C3B C4B C5B 129.4(4)
C3B C4B S1 110.1(3)
C5B C4B S1 120.4(3)
C6B C5B C4B 114.3(4)
C6B C5B H5BA 108.7
C4B C5B H5BA 108.7
C6B C5B H5BB 108.7
C4B C5B H5BB 108.7
H5BA C5B H5BB 107.6
C5B C6B H6BA 109.5
C5B C6B H6BB 109.5
H6BA C6B H6BB 109.5
C5B C6B H6BC 109.5
H6BA C6B H6BC 109.5
H6BB C6B H6BC 109.5
C4C S2 C1C 93.5(2)
C2C C1C C5 131.1(3)
C2C C1C S2 107.8(3)
C5 C1C S2 121.0(3)
C1C C2C C3C 114.9(4)
C1C C2C H2C 122.5
C3C C2C H2C 122.5
C4C C3C C2C 113.9(4)
C4C C3C H3C 123.0
C2C C3C H3C 123.0
C3C C4C C5C 128.3(4)
C3C C4C S2 109.9(3)
C5C C4C S2 121.8(4)
C6C C5C C4C 114.5(5)
C6C C5C H5C1 108.6
C4C C5C H5C1 108.6
C6C C5C H5C2 108.6
C4C C5C H5C2 108.6
H5C1 C5C H5C2 107.6
C5C C6C H6C1 109.5
C5C C6C H6C2 109.5
H6C1 C6C H6C2 109.5
C5C C6C H6C3 109.5
H6C1 C6C H6C3 109.5
H6C2 C6C H6C3 109.5
C2' C1' B 172.4(3)
C1' C2' C3' 175.7(3)
C8' C3' C4' 117.2(4)
C8' C3' C2' 120.7(4)
C4' C3' C2' 121.9(4)
C5' C4' C3' 120.8(4)
C5' C4' H4' 119.6
C3' C4' H4' 119.6
C6' C5' C4' 122.4(4)
C6' C5' H5' 118.8
C4' C5' H5' 118.8
C5' C6' C7' 117.2(4)
C5' C6' C9' 121.7(5)
C7' C6' C9' 121.0(5)
C6' C7' C8' 121.2(4)
C6' C7' H7' 119.4
C8' C7' H7' 119.4
C3' C8' C7' 121.1(4)
C3' C8' H8' 119.4
C7' C8' H8' 119.4
C6' C9' H9'A 109.5
C6' C9' H9'B 109.5
H9'A C9' H9'B 109.5
C6' C9' H9'C 109.5
H9'A C9' H9'C 109.5
H9'B C9' H9'C 109.5
C2" C1" B 174.5(4)
C1" C2" C3" 178.6(4)
C4" C3" C8" 117.9(4)
C4" C3" C2" 120.4(4)
C8" C3" C2" 121.7(4)
C5" C4" C3" 120.9(4)
C5" C4" H4" 119.5
C3" C4" H4" 119.5
C6" C5" C4" 121.5(5)
C6" C5" H5" 119.2
C4" C5" H5" 119.2
C5" C6" C7" 117.8(5)
C5" C6" C9" 121.4(6)
C7" C6" C9" 120.8(7)
C6" C7" C8" 121.6(5)
C6" C7" H7" 119.2
C8" C7" H7" 119.2
C7" C8" C3" 120.2(4)
C7" C8" H8" 119.9
C3" C8" H8" 119.9
C6" C9" H9"1 109.5
C6" C9" H9"2 109.5
H9"1 C9" H9"2 109.5
C6" C9" H9"3 109.5
H9"1 C9" H9"3 109.5
H9"2 C9" H9"3 109.5

loop_
_geom_bond_atom_site_label_1
_geom_bond_atom_site_label_2
_geom_bond_distance
B C1' 1.580(6)
B C1" 1.580(6)
B N1 1.588(5)
B N2 1.608(5)
N1 C4 1.365(4)
N1 C1 1.402(4)
C1 C9 1.377(5)
C1 C2 1.417(5)
C2 C3 1.404(4)
C2 C10 1.409(5)
C3 C13 1.401(5)
C3 C4 1.426(5)
C4 C1B 1.459(4)
C10 C11 1.361(5)
C10 H10 0.9300
C11 C12 1.409(5)
C11 H11 0.9300
C12 C13 1.371(5)
C12 O1 1.374(4)
C13 H13 0.9300
O1 C18 1.430(4)
C18 H18A 0.9600
C18 H18B 0.9600
C18 H18C 0.9600
N2 C5 1.363(4)
N2 C8 1.398(4)
C5 C6 1.444(5)
C5 C1C 1.450(5)
C6 C7 1.396(5)
C6 C17 1.411(5)
C7 C14 1.406(5)
C7 C8 1.423(5)
C8 C9 1.373(5)
C9 H9 0.9300
C14 C15 1.364(5)
C14 H14 0.9300
C15 C16 1.401(5)
C15 H15 0.9300
C16 C17 1.371(5)
C16 O2 1.374(5)
C17 H17 0.9300
O2 C19 1.413(5)
C19 H19A 0.9600
C19 H19B 0.9600
C19 H19C 0.9600
S1 C4B 1.717(4)
S1 C1B 1.725(3)
C1B C2B 1.359(4)
C2B C3B 1.416(5)
C2B H2B 0.9300
C3B C4B 1.341(5)
C3B H3B 0.9300
C4B C5B 1.506(5)
C5B C6B 1.491(6)
C5B H5BA 0.9700
C5B H5BB 0.9700
C6B H6BA 0.9600
C6B H6BB 0.9600
C6B H6BC 0.9600
S2 C4C 1.718(4)
S2 C1C 1.721(4)
C1C C2C 1.355(5)
C2C C3C 1.398(5)
C2C H2C 0.9300
C3C C4C 1.320(5)
C3C H3C 0.9300
C4C C5C 1.520(6)
C5C C6C 1.391(7)
C5C H5C1 0.9700
C5C H5C2 0.9700
C6C H6C1 0.9600
C6C H6C2 0.9600
C6C H6C3 0.9600
C1' C2' 1.194(5)
C2' C3' 1.448(6)
C3' C8' 1.381(5)
C3' C4' 1.384(5)
C4' C5' 1.377(6)
C4' H4' 0.9300
C5' C6' 1.362(6)
C5' H5' 0.9300
C6' C7' 1.378(6)
C6' C9' 1.512(6)
C7' C8' 1.387(5)
C7' H7' 0.9300
C8' H8' 0.9300
C9' H9'A 0.9600
C9' H9'B 0.9600
C9' H9'C 0.9600
C1" C2" 1.200(5)
C2" C3" 1.456(6)
C3" C4" 1.379(5)
C3" C8" 1.386(5)
C4" C5" 1.379(6)
C4" H4" 0.9300
C5" C6" 1.363(7)
C5" H5" 0.9300
C6" C7" 1.374(7)
C6" C9" 1.512(6)
C7" C8" 1.383(6)
C7" H7" 0.9300
C8" H8" 0.9300
C9" H9"1 0.9600
C9" H9"2 0.9600
C9" H9"3 0.9600

loop_
_geom_torsion_atom_site_label_1
_geom_torsion_atom_site_label_2
_geom_torsion_atom_site_label_3
_geom_torsion_atom_site_label_4
_geom_torsion
C1' B N1 C4 71.0(4)
C1" B N1 C4 -57.5(4)
N2 B N1 C4 -174.3(3)
C1' B N1 C1 -122.3(3)
C1" B N1 C1 109.1(3)
N2 B N1 C1 -7.7(4)
C4 N1 C1 C9 176.5(3)
B N1 C1 C9 7.8(5)
C4 N1 C1 C2 -0.9(3)
B N1 C1 C2 -169.6(3)
C9 C1 C2 C3 -176.1(3)
N1 C1 C2 C3 0.8(4)
C9 C1 C2 C10 4.5(7)
N1 C1 C2 C10 -178.6(3)
C10 C2 C3 C13 1.0(5)
C1 C2 C3 C13 -178.5(3)
C10 C2 C3 C4 179.1(3)
C1 C2 C3 C4 -0.5(4)
C1 N1 C4 C3 0.6(3)
B N1 C4 C3 168.9(3)
C1 N1 C4 C1B -176.3(3)
B N1 C4 C1B -8.0(5)
C13 C3 C4 N1 177.7(3)
C2 C3 C4 N1 -0.1(4)
C13 C3 C4 C1B -5.3(6)
C2 C3 C4 C1B 176.9(3)
C3 C2 C10 C11 0.1(5)
C1 C2 C10 C11 179.5(4)
C2 C10 C11 C12 -0.9(5)
C10 C11 C12 C13 0.7(6)
C10 C11 C12 O1 -177.5(3)
O1 C12 C13 C3 178.4(3)
C11 C12 C13 C3 0.4(5)
C2 C3 C13 C12 -1.2(5)
C4 C3 C13 C12 -178.8(3)
C13 C12 O1 C18 12.9(5)
C11 C12 O1 C18 -169.0(3)
C1' B N2 C5 -55.3(4)
C1" B N2 C5 72.8(4)
N1 B N2 C5 -173.8(3)
C1' B N2 C8 121.4(3)
C1" B N2 C8 -110.4(3)
N1 B N2 C8 2.9(4)
C8 N2 C5 C6 0.1(4)
B N2 C5 C6 177.2(3)
C8 N2 C5 C1C 177.7(3)
B N2 C5 C1C -5.2(5)
N2 C5 C6 C7 0.0(4)
C1C C5 C6 C7 -177.6(3)
N2 C5 C6 C17 178.5(3)
C1C C5 C6 C17 1.0(6)
C17 C6 C7 C14 0.7(5)
C5 C6 C7 C14 179.5(3)
C17 C6 C7 C8 -178.9(3)
C5 C6 C7 C8 -0.1(4)
C5 N2 C8 C9 179.1(3)
B N2 C8 C9 1.8(5)
C5 N2 C8 C7 -0.2(4)
B N2 C8 C7 -177.5(3)
C6 C7 C8 C9 -179.0(3)
C14 C7 C8 C9 1.5(6)
C6 C7 C8 N2 0.2(4)
C14 C7 C8 N2 -179.3(3)
N2 C8 C9 C1 -2.7(5)
C7 C8 C9 C1 176.4(3)
N1 C1 C9 C8 -2.1(5)
C2 C1 C9 C8 174.5(3)
C6 C7 C14 C15 0.3(5)
C8 C7 C14 C15 179.8(4)
C7 C14 C15 C16 -0.7(6)
C14 C15 C16 C17 -0.1(6)
C14 C15 C16 O2 178.8(3)
O2 C16 C17 C6 -177.6(3)
C15 C16 C17 C6 1.1(6)
C7 C6 C17 C16 -1.5(5)
C5 C6 C17 C16 -179.8(4)
C17 C16 O2 C19 1.5(6)
C15 C16 O2 C19 -177.3(4)
N1 C4 C1B C2B -55.4(6)
C3 C4 C1B C2B 128.1(4)
N1 C4 C1B S1 127.7(3)
C3 C4 C1B S1 -48.8(4)
C4B S1 C1B C2B 0.3(3)
C4B S1 C1B C4 177.9(3)
C4 C1B C2B C3B -177.2(4)
S1 C1B C2B C3B 0.0(4)
C1B C2B C3B C4B -0.4(5)
C2B C3B C4B C5B -177.5(4)
C2B C3B C4B S1 0.6(5)
C1B S1 C4B C3B -0.5(3)
C1B S1 C4B C5B 177.7(3)
C3B C4B C5B C6B 109.1(6)
S1 C4B C5B C6B -68.8(5)
N2 C5 C1C C2C -31.9(6)
C6 C5 C1C C2C 145.3(4)
N2 C5 C1C S2 152.6(3)
C6 C5 C1C S2 -30.3(5)
C4C S2 C1C C2C -0.4(3)
C4C S2 C1C C5 176.1(3)
C5 C1C C2C C3C -175.8(4)
S2 C1C C2C C3C 0.2(5)
C1C C2C C3C C4C 0.2(6)
C2C C3C C4C C5C 176.5(5)
C2C C3C C4C S2 -0.5(5)
C1C S2 C4C C3C 0.5(4)
C1C S2 C4C C5C -176.7(4)
C3C C4C C5C C6C 115.3(7)
S2 C4C C5C C6C -68.0(7)
C1" B C1' C2' -146(3)
N1 B C1' C2' 93(3)
N2 B C1' C2' -23(3)
B C1' C2' C3' 2(8)
C1' C2' C3' C8' 75(5)
C1' C2' C3' C4' -100(5)
C8' C3' C4' C5' -1.4(5)
C2' C3' C4' C5' 174.2(3)
C3' C4' C5' C6' -0.8(6)
C4' C5' C6' C7' 3.0(6)
C4' C5' C6' C9' -174.4(4)
C5' C6' C7' C8' -2.9(6)
C9' C6' C7' C8' 174.5(3)
C4' C3' C8' C7' 1.4(5)
C2' C3' C8' C7' -174.3(3)
C6' C7' C8' C3' 0.8(6)
C1' B C1" C2" -154(4)
N1 B C1" C2" -30(4)
N2 B C1" C2" 85(4)
B C1" C2" C3" -82(19)
C1" C2" C3" C4" 142(18)
C1" C2" C3" C8" -35(18)
C8" C3" C4" C5" 1.7(6)
C2" C3" C4" C5" -176.1(4)
C3" C4" C5" C6" 0.5(7)
C4" C5" C6" C7" -2.3(7)
C4" C5" C6" C9" 176.6(4)
C5" C6" C7" C8" 2.0(7)
C9" C6" C7" C8" -176.9(4)
C6" C7" C8" C3" 0.2(7)
C4" C3" C8" C7" -2.0(6)
C2" C3" C8" C7" 175.7(4)
